data_2212514
loop_
_publ_author_name
'Chen-Yi Wang'

_publ_section_title
<i>catena</i>-Poly[[(<i>N</i>,<i>N</i>-dimethylpropane-1,3-diamine)thiocyanatocopper(II)]-\m-thiocyanato]
_journal_coeditor_code CI2299
_journal_issue 3
_journal_name_full 'Acta Crystallographica Section E'
_journal_page_first m832
_journal_page_last m834
_journal_paper_doi 10.1107/S1600536807007891
_journal_volume 63
_journal_year 2007
_chemical_formula_iupac '[Cu (N C S)2 (C5 H14 N2)]'
_chemical_formula_moiety 'C7 H14 Cu N4 S2'
_chemical_formula_sum 'C7 H14 Cu N4 S2'
_chemical_formula_weight 281.88
_chemical_name_systematic
;
catena-Poly[[(N,N-dimethylpropane-1,3-diamine)thiocyanatocopper(II)]-
\m-thiocyanato]
;
_space_group_IT_number 4
_symmetry_cell_setting monoclinic
_symmetry_space_group_name_Hall 'P 2yb'
_symmetry_space_group_name_H-M 'P 1 21 1'
_atom_sites_solution_hydrogens geom
_atom_sites_solution_primary direct
_atom_sites_solution_secondary difmap
_audit_creation_method SHELXL97
_cell_angle_alpha 90.00
_cell_angle_beta 110.830(3)
_cell_angle_gamma 90.00
_cell_formula_units_Z 2
_cell_length_a 8.221(2)
_cell_length_b 6.9140(10)
_cell_length_c 10.981(2)
_cell_measurement_reflns_used 1045
_cell_measurement_temperature 298(2)
_cell_measurement_theta_max 25.3
_cell_measurement_theta_min 2.6
_cell_volume 583.4(2)
_computing_cell_refinement 'SAINT (Bruker, 2000)'
_computing_data_collection 'SMART (Bruker, 2000)'
_computing_data_reduction SAINT
_computing_molecular_graphics SHELXTL
_computing_publication_material SHELXTL
_computing_structure_refinement SHELXTL
_computing_structure_solution 'SHELXTL (Bruker, 2000)'
_diffrn_ambient_temperature 298(2)
_diffrn_measured_fraction_theta_full 0.994
_diffrn_measured_fraction_theta_max 0.994
_diffrn_measurement_device_type 'Bruker SMART CCD area-detector'
_diffrn_measurement_method \w
_diffrn_radiation_monochromator graphite
_diffrn_radiation_source 'fine-focus sealed tube'
_diffrn_radiation_type MoK\a
_diffrn_radiation_wavelength 0.71073
_diffrn_reflns_av_R_equivalents 0.0424
_diffrn_reflns_av_sigmaI/netI 0.0881
_diffrn_reflns_limit_h_max 10
_diffrn_reflns_limit_h_min -10
_diffrn_reflns_limit_k_max 8
_diffrn_reflns_limit_k_min -8
_diffrn_reflns_limit_l_max 14
_diffrn_reflns_limit_l_min -14
_diffrn_reflns_number 5001
_diffrn_reflns_theta_full 27.50
_diffrn_reflns_theta_max 27.50
_diffrn_reflns_theta_min 1.98
_diffrn_standards_number 0
_exptl_absorpt_coefficient_mu 2.198
_exptl_absorpt_correction_T_max 0.9574
_exptl_absorpt_correction_T_min 0.7199
_exptl_absorpt_correction_type multi-scan
_exptl_absorpt_process_details '(SADABS; Bruker, 2000)'
_exptl_crystal_colour blue
_exptl_crystal_density_diffrn 1.605
_exptl_crystal_density_method 'not measured'
_exptl_crystal_description Needle
_exptl_crystal_F_000 290
_exptl_crystal_size_max 0.16
_exptl_crystal_size_mid 0.05
_exptl_crystal_size_min 0.02
_refine_diff_density_max 0.604
_refine_diff_density_min -0.298
_refine_ls_abs_structure_details 'Flack (1983), with 1143 Friedel pairs'
_refine_ls_abs_structure_Flack 0.000(10)
_refine_ls_extinction_method none
_refine_ls_goodness_of_fit_ref 1.043
_refine_ls_hydrogen_treatment constr
_refine_ls_matrix_type full
_refine_ls_number_parameters 129
_refine_ls_number_reflns 2578
_refine_ls_number_restraints 1
_refine_ls_restrained_S_all 1.043
_refine_ls_R_factor_all 0.0636
_refine_ls_R_factor_gt 0.0504
_refine_ls_shift/su_max 0.001
_refine_ls_shift/su_mean 0.000
_refine_ls_structure_factor_coef Fsqd
_refine_ls_weighting_details 'calc w = 1/[\s^2^(Fo^2^)+(0.0229P)^2^+0.0454P] where P=(Fo^2^+2Fc^2^)/3'
_refine_ls_weighting_scheme calc
_refine_ls_wR_factor_gt 0.1035
_refine_ls_wR_factor_ref 0.1114
_reflns_number_gt 2142
_reflns_number_total 2578
_reflns_threshold_expression I>2\s(I)
_cod_data_source_file ci2299.cif
_cod_data_source_block I
_cod_depositor_comments
;
The following automatic conversions were performed:
'_symmetry_cell_setting' value 'Monoclinic' changed to 'monoclinic'
according to '/home/saulius/struct/CIF-dictionaries/cif_core.dic'
dictionary named 'cif_core.dic' version 2.4.1 from 2010-06-29.

Automatic conversion script
Id: cif_fix_enum 1527 2010-12-29 10:47:43Z saulius 

The following automatic conversions were performed:

'_symmetry_cell_setting' value 'Monoclinic' changed to 'monoclinic'
according to /home/saulius/struct/CIF-dictionaries/cif_core.dic
dictionary named 'cif_core.dic' version 2.4.1 from 2010-06-29.

Automatic conversion script
Id: cif_fix_values 1715 2011-07-08 13:25:40Z adriana 
;
_cod_original_sg_symbol_H-M 'P 21'
_cod_database_code 2212514
_cod_database_fobs_code 2212514

loop_
_symmetry_equiv_pos_as_xyz
'x, y, z'
'-x, y+1/2, -z'

loop_
_atom_site_type_symbol
_atom_site_label
_atom_site_fract_x
_atom_site_fract_y
_atom_site_fract_z
_atom_site_U_iso_or_equiv
_atom_site_adp_type
_atom_site_calc_flag
_atom_site_refinement_flags
_atom_site_occupancy
Cu Cu1 0.66549(7) 0.58486(9) 0.40863(5) 0.03343(19) Uani d . 1
S S1 0.26089(19) 0.6880(2) 0.61270(15) 0.0394(4) Uani d . 1
S S2 1.0049(2) 0.6115(3) 0.85700(14) 0.0595(5) Uani d . 1
N N1 0.8585(5) 0.6943(8) 0.3613(4) 0.0381(11) Uani d . 1
H H1A 0.8396 0.8223 0.3495 0.046 Uiso calc R 1
H H1B 0.9573 0.6794 0.4306 0.046 Uiso calc R 1
N N2 0.4954(5) 0.5887(9) 0.2175(3) 0.0340(9) Uani d . 1
N N3 0.4695(6) 0.5851(11) 0.4709(4) 0.0459(10) Uani d . 1
N N4 0.8232(6) 0.5890(17) 0.5925(4) 0.0556(12) Uani d . 1
C C1 0.8906(7) 0.6185(9) 0.2467(6) 0.0444(17) Uani d . 1
H H1C 0.9173 0.4816 0.2585 0.053 Uiso calc R 1
H H1D 0.9902 0.6840 0.2378 0.053 Uiso calc R 1
C C2 0.7340(8) 0.6483(9) 0.1250(6) 0.0497(17) Uani d . 1
H H2A 0.7046 0.7847 0.1172 0.060 Uiso calc R 1
H H2B 0.7645 0.6129 0.0503 0.060 Uiso calc R 1
C C3 0.5770(8) 0.5356(9) 0.1203(5) 0.0447(17) Uani d . 1
H H3A 0.6088 0.3999 0.1320 0.054 Uiso calc R 1
H H3B 0.4897 0.5496 0.0338 0.054 Uiso calc R 1
C C4 0.3497(8) 0.4502(10) 0.1986(6) 0.0453(16) Uani d . 1
H H4A 0.2943 0.4778 0.2602 0.068 Uiso calc R 1
H H4B 0.3943 0.3206 0.2115 0.068 Uiso calc R 1
H H4C 0.2664 0.4631 0.1117 0.068 Uiso calc R 1
C C5 0.4177(9) 0.7869(9) 0.1906(7) 0.0517(18) Uani d . 1
H H5A 0.3353 0.7923 0.1030 0.078 Uiso calc R 1
H H5B 0.5081 0.8802 0.2009 0.078 Uiso calc R 1
H H5C 0.3597 0.8154 0.2505 0.078 Uiso calc R 1
C C6 0.3830(7) 0.6253(8) 0.5282(5) 0.0366(15) Uani d . 1
C C7 0.8969(6) 0.5999(12) 0.7014(5) 0.0381(12) Uani d . 1

loop_
_atom_site_aniso_label
_atom_site_aniso_U_11
_atom_site_aniso_U_22
_atom_site_aniso_U_33
_atom_site_aniso_U_12
_atom_site_aniso_U_13
_atom_site_aniso_U_23
Cu1 0.0296(3) 0.0408(3) 0.0297(3) -0.0005(4) 0.0102(2) -0.0033(4)
S1 0.0362(8) 0.0405(8) 0.0481(9) 0.0000(7) 0.0232(7) -0.0033(7)
S2 0.0648(10) 0.0674(14) 0.0346(8) 0.0086(11) 0.0034(7) 0.0008(10)
N1 0.025(2) 0.044(3) 0.041(3) -0.003(2) 0.006(2) 0.001(2)
N2 0.033(2) 0.035(2) 0.033(2) -0.007(3) 0.0099(16) 0.002(3)
N3 0.044(3) 0.054(3) 0.044(2) -0.002(4) 0.021(2) -0.009(4)
N4 0.042(3) 0.086(4) 0.037(2) 0.001(4) 0.013(2) -0.004(4)
C1 0.039(3) 0.039(4) 0.064(4) 0.005(3) 0.029(3) 0.013(3)
C2 0.064(4) 0.046(4) 0.049(4) -0.006(3) 0.032(3) 0.000(3)
C3 0.052(4) 0.052(5) 0.033(3) -0.009(3) 0.018(3) -0.009(3)
C4 0.042(4) 0.045(4) 0.041(4) -0.009(3) 0.005(3) -0.008(3)
C5 0.055(4) 0.045(4) 0.050(4) 0.012(3) 0.012(4) 0.004(3)
C6 0.035(3) 0.035(4) 0.039(3) -0.004(2) 0.011(2) -0.006(2)
C7 0.033(3) 0.037(3) 0.048(3) 0.002(3) 0.019(2) -0.003(4)

loop_
_atom_type_symbol
_atom_type_description
_atom_type_scat_dispersion_real
_atom_type_scat_dispersion_imag
_atom_type_scat_source
C C 0.0033 0.0016 'International Tables Vol C Tables 4.2.6.8 and 6.1.1.4'
H H 0.0000 0.0000 'International Tables Vol C Tables 4.2.6.8 and 6.1.1.4'
N N 0.0061 0.0033 'International Tables Vol C Tables 4.2.6.8 and 6.1.1.4'
S S 0.1246 0.1234 'International Tables Vol C Tables 4.2.6.8 and 6.1.1.4'
Cu Cu 0.3201 1.2651 'International Tables Vol C Tables 4.2.6.8 and 6.1.1.4'

loop_
_geom_angle_atom_site_label_1
_geom_angle_atom_site_label_2
_geom_angle_atom_site_label_3
_geom_angle_site_symmetry_3
_geom_angle
_geom_angle_publ_flag
N3 Cu1 N4 . 88.0(2) y
N3 Cu1 N1 . 157.3(3) y
N4 Cu1 N1 . 88.1(2) y
N3 Cu1 N2 . 90.6(2) y
N4 Cu1 N2 . 177.9(4) y
N1 Cu1 N2 . 92.6(2) y
N1 Cu1 S1 2_646 97.6(3) y
N2 Cu1 S1 2_646 90.9(3) y
N3 Cu1 S1 2_646 104.8(3) y
N4 Cu1 S1 2_646 90.9(3) y
C1 N1 Cu1 . 119.4(4) ?
C1 N1 H1A . 107.5 ?
Cu1 N1 H1A . 107.5 ?
C1 N1 H1B . 107.5 ?
Cu1 N1 H1B . 107.5 ?
H1A N1 H1B . 107.0 ?
C4 N2 C3 . 106.6(5) ?
C4 N2 C5 . 107.2(5) ?
C3 N2 C5 . 110.6(5) ?
C4 N2 Cu1 . 110.7(4) ?
C3 N2 Cu1 . 114.1(3) ?
C5 N2 Cu1 . 107.4(4) ?
C6 N3 Cu1 . 160.8(6) ?
C7 N4 Cu1 . 171.6(5) ?
N1 C1 C2 . 110.7(4) ?
N1 C1 H1C . 109.5 ?
C2 C1 H1C . 109.5 ?
N1 C1 H1D . 109.5 ?
C2 C1 H1D . 109.5 ?
H1C C1 H1D . 108.1 ?
C3 C2 C1 . 114.6(5) ?
C3 C2 H2A . 108.6 ?
C1 C2 H2A . 108.6 ?
C3 C2 H2B . 108.6 ?
C1 C2 H2B . 108.6 ?
H2A C2 H2B . 107.6 ?
C2 C3 N2 . 116.7(5) ?
C2 C3 H3A . 108.1 ?
N2 C3 H3A . 108.1 ?
C2 C3 H3B . 108.1 ?
N2 C3 H3B . 108.1 ?
H3A C3 H3B . 107.3 ?
N2 C4 H4A . 109.5 ?
N2 C4 H4B . 109.5 ?
H4A C4 H4B . 109.5 ?
N2 C4 H4C . 109.5 ?
H4A C4 H4C . 109.5 ?
H4B C4 H4C . 109.5 ?
N2 C5 H5A . 109.5 ?
N2 C5 H5B . 109.5 ?
H5A C5 H5B . 109.5 ?
N2 C5 H5C . 109.5 ?
H5A C5 H5C . 109.5 ?
H5B C5 H5C . 109.5 ?
N3 C6 S1 . 178.6(6) ?
N4 C7 S2 . 178.7(8) ?

loop_
_geom_bond_atom_site_label_1
_geom_bond_atom_site_label_2
_geom_bond_site_symmetry_2
_geom_bond_distance
_geom_bond_publ_flag
Cu1 N3 . 1.961(4) y
Cu1 N4 . 1.974(4) y
Cu1 N1 . 1.986(4) y
Cu1 N2 . 2.067(4) y
Cu1 S1 2_646 2.8386(17) y
S1 C6 . 1.649(6) ?
S2 C7 . 1.623(6) ?
N1 C1 . 1.472(7) ?
N1 H1A . 0.90 ?
N1 H1B . 0.90 ?
N2 C4 . 1.489(7) ?
N2 C3 . 1.495(6) ?
N2 C5 . 1.497(9) ?
N3 C6 . 1.140(6) ?
N4 C7 . 1.134(6) ?
C1 C2 . 1.504(8) ?
C1 H1C . 0.97 ?
C1 H1D . 0.97 ?
C2 C3 . 1.493(8) ?
C2 H2A . 0.97 ?
C2 H2B . 0.97 ?
C3 H3A . 0.97 ?
C3 H3B . 0.97 ?
C4 H4A . 0.96 ?
C4 H4B . 0.96 ?
C4 H4C . 0.96 ?
C5 H5A . 0.96 ?
C5 H5B . 0.96 ?
C5 H5C . 0.96 ?

loop_
_geom_hbond_atom_site_label_D
_geom_hbond_atom_site_label_H
_geom_hbond_atom_site_label_A
_geom_hbond_site_symmetry_A
_geom_hbond_distance_DH
_geom_hbond_distance_HA
_geom_hbond_distance_DA
_geom_hbond_angle_DHA
N1 H1B S1 1_655 0.90 2.58 3.474(5) 170
N1 H1A S1 2_656 0.90 2.74 3.591(5) 159
C4 H4A N3 . 0.96 2.38 2.947(8) 119
